data_7714024
loop_
_publ_author_name
'Guthardt, Robin'
'Jacob, Hannes Lukas'
'Bruhn, Clemens'
'Siemeling, Ulrich'

_publ_section_title
;
 A complete series of N-heterocyclic tetrylenes (Si -- Pb) with a
 1,1&#x2019;-ferrocenediyl backbone enabled by 1,3,2-diazaborolyl
 N-substituents
;
_journal_name_full 'Dalton Transactions'
_journal_paper_doi 10.1039/D3DT02684A
_journal_year 2023
_chemical_formula_moiety 'C62 H80 B2 Fe N6 Si, C6 H6'
_chemical_formula_sum 'C68 H86 B2 Fe N6 Si'
_chemical_formula_weight 1092.98
_space_group_crystal_system monoclinic
_space_group_IT_number 14
_space_group_name_Hall '-P 2ybc'
_space_group_name_H-M_alt 'P 1 21/c 1'
_atom_sites_solution_hydrogens geom
_atom_sites_solution_primary dual
_audit_creation_date 2023-03-01
_audit_creation_method
;
Olex2 1.5
(compiled 2023.02.24 svn.rf166f9f3 for OlexSys, GUI svn.r6725)
;
_audit_update_record
;
2023-08-16 deposited with the CCDC.	2023-09-26 downloaded from the CCDC.
;
_cell_angle_alpha 90
_cell_angle_beta 102.468(3)
_cell_angle_gamma 90
_cell_formula_units_Z 4
_cell_length_a 20.8000(8)
_cell_length_b 22.0814(6)
_cell_length_c 14.5347(6)
_cell_measurement_reflns_used 16855
_cell_measurement_temperature 100
_cell_measurement_theta_max 71.10
_cell_measurement_theta_min 2.96
_cell_volume 6518.3(4)
_computing_cell_refinement
;
X-Area Recipe 1.33.0.0 (STOE, 2015)
;
_computing_data_collection
;
X-Area Pilatus3_SV 1.31.127.0 (STOE, 2016)
;
_computing_data_reduction
;
X-Area Integrate 1.71.0.0 (STOE, 2016)
X-Area LANA 1.69.0.0 (STOE, 2017)
;
_computing_molecular_graphics 'Olex2 1.5 (Dolomanov et al., 2009)'
_computing_publication_material
;
STOE & Cie GmbH, X-Area, software package for collecting single-crystal or
multi-domain crystal data on STOE area-detector diffractometers, for image 
processing, for the correction and scaling of reflection intensities and 
for outlier rejection, version 1.77, Darmstadt 2016
;
_computing_structure_refinement 'SHELXL 2014/7 (Sheldrick, 2015)'
_computing_structure_solution 'SHELXT 2014/5 (Sheldrick, 2014)'
_diffrn_ambient_temperature 100
_diffrn_detector 'imaging plate area detector'
_diffrn_detector_area_resol_mean 5.81
_diffrn_detector_type 'STOE Imaging Plate'
_diffrn_measured_fraction_theta_full 0.967
_diffrn_measured_fraction_theta_max 0.939
_diffrn_measurement_details
;
 861 frames, detector distance = 40 mm
;
_diffrn_measurement_device '4-circle diffractometer'
_diffrn_measurement_device_type 'STOE STADI VARI'
_diffrn_measurement_method 'rotation method, \w scans'
_diffrn_radiation_collimation '1.2 mm, 0.6 diameter'
_diffrn_radiation_monochromator 'Graded multilayer mirror'
_diffrn_radiation_polarisn_norm 0
_diffrn_radiation_probe x-ray
_diffrn_radiation_type 'Cu K\a'
_diffrn_radiation_wavelength 1.54186
_diffrn_reflns_av_R_equivalents 0.0533
_diffrn_reflns_av_unetI/netI 0.0818
_diffrn_reflns_Laue_measured_fraction_full 0.967
_diffrn_reflns_Laue_measured_fraction_max 0.939
_diffrn_reflns_limit_h_max 24
_diffrn_reflns_limit_h_min -25
_diffrn_reflns_limit_k_max 13
_diffrn_reflns_limit_k_min -25
_diffrn_reflns_limit_l_max 16
_diffrn_reflns_limit_l_min -17
_diffrn_reflns_number 27165
_diffrn_reflns_point_group_measured_fraction_full 0.967
_diffrn_reflns_point_group_measured_fraction_max 0.939
_diffrn_reflns_theta_full 67.686
_diffrn_reflns_theta_max 71.017
_diffrn_reflns_theta_min 2.956
_diffrn_source 'sealed x-ray tube'
_diffrn_source_current 0.600
_diffrn_source_power 0.030
_diffrn_source_target Cu
_diffrn_source_type 'Genix Cu 3D HF'
_diffrn_source_voltage 50
_exptl_absorpt_coefficient_mu 2.348
_exptl_absorpt_correction_T_max 0.8219
_exptl_absorpt_correction_T_min 0.2750
_exptl_absorpt_correction_type multi-scan
_exptl_absorpt_process_details
;
STOE X-Red32, absorption correction by Gaussian integration, analogous to
P. Coppens, "The Evaluation of Absorption and Extinction in Single-Crystal
Structure Analysis", published in: F. R. Ahmed (Editor), "Crystallographic
Computing", Munksgaard, Copenhagen (1970), 255 - 270.
Afterwards scaling of reflection intensities was performed within STOE LANA.
J. Koziskova, F. Hahn, J. Richter, J. Kozisek, "Comparison of different
absorption corrections on the model structure of tetrakis(\m~2~-acetato)-
diaqua-di-copper(II)", Acta Chimica Slovaca, vol. 9, no. 2, 2016, pp. 136 - 140.
;
_exptl_crystal_colour yellow
_exptl_crystal_colour_primary yellow
_exptl_crystal_density_diffrn 1.114
_exptl_crystal_density_method 'not measured'
_exptl_crystal_description plate
_exptl_crystal_F_000 2344
_exptl_crystal_size_max 0.276
_exptl_crystal_size_mid 0.191
_exptl_crystal_size_min 0.032
_refine_diff_density_max 0.694
_refine_diff_density_min -0.545
_refine_diff_density_rms 0.067
_refine_ls_extinction_method none
_refine_ls_goodness_of_fit_ref 1.024
_refine_ls_hydrogen_treatment constr
_refine_ls_matrix_type full
_refine_ls_number_parameters 719
_refine_ls_number_reflns 11825
_refine_ls_number_restraints 0
_refine_ls_restrained_S_all 1.024
_refine_ls_R_factor_all 0.1111
_refine_ls_R_factor_gt 0.0648
_refine_ls_shift/su_max 0.001
_refine_ls_shift/su_mean 0.000
_refine_ls_structure_factor_coef Fsqd
_refine_ls_weighting_details 'w=1/[\s^2^(Fo^2^)+(0.0754P)^2^+5.2577P] where P=(Fo^2^+2Fc^2^)/3'
_refine_ls_weighting_scheme calc
_refine_ls_wR_factor_gt 0.1439
_refine_ls_wR_factor_ref 0.1660
_reflns_Friedel_coverage 0.000
_reflns_number_gt 7693
_reflns_number_total 11825
_reflns_threshold_expression 'I > 2\s(I)'
_cod_data_source_file d3dt02684a2.cif
_cod_data_source_block sv1134
_cod_database_code 7714024
_shelx_shelxl_version_number 2014/7
_shelx_space_group_comment
;
The symmetry employed for this shelxl refinement is uniquely defined
by the following loop, which should always be used as a source of
symmetry information in preference to the above space-group names.
They are only intended as comments.
;
_olex2_refinement_description
;
1. Fixed Uiso
 At 1.2 times of:
  All C(H) groups
 At 1.5 times of:
  All C(H,H,H) groups
2.a Ternary CH refined with riding coordinates:
 C19(H19), C22(H22), C31(H31), C34(H34), C45(H45), C48(H48), C57(H57), C60(H60)
2.b Aromatic/amide H refined with riding coordinates:
 C2(H2), C3(H3), C4(H4), C5(H5), C7(H7), C8(H8), C9(H9), C10(H10), C11(H11),
 C12(H12), C15(H15), C16(H16), C17(H17), C27(H27), C28(H28), C29(H29), C37(H37),
  C38(H38), C41(H41), C42(H42), C43(H43), C53(H53), C54(H54), C55(H55),
 C63(H63), C64(H64), C65(H65), C66(H66), C67(H67), C68(H68)
2.c Idealised Me refined as rotating group:
 C20(H20A,H20B,H20C), C21(H21A,H21B,H21C), C23(H23A,H23B,H23C), C24(H24A,H24B,
 H24C), C32(H32A,H32B,H32C), C33(H33A,H33B,H33C), C35(H35A,H35B,H35C), C36(H36A,
 H36B,H36C), C46(H46A,H46B,H46C), C47(H47A,H47B,H47C), C49(H49A,H49B,H49C),
 C50(H50A,H50B,H50C), C58(H58A,H58B,H58C), C59(H59A,H59B,H59C), C61(H61A,H61B,
 H61C), C62(H62A,H62B,H62C)
;
_smtbx_masks_void_probe_radius 1.2
_smtbx_masks_void_truncation_radius 1.2
_olex2_submission_special_instructions 'No special instructions were received'

loop_
_space_group_symop_operation_xyz
'x, y, z'
'-x, y+1/2, -z+1/2'
'-x, -y, -z'
'x, -y-1/2, z-1/2'

loop_
_atom_site_label
_atom_site_type_symbol
_atom_site_fract_x
_atom_site_fract_y
_atom_site_fract_z
_atom_site_U_iso_or_equiv
_atom_site_adp_type
_atom_site_occupancy
_atom_site_site_symmetry_order
_atom_site_calc_flag
_atom_site_refinement_flags_posn
_atom_site_refinement_flags_adp
_atom_site_refinement_flags_occupancy
_atom_site_disorder_assembly
_atom_site_disorder_group
Fe1 Fe 0.85875(3) 0.52156(3) 0.30933(4) 0.01890(14) Uani 1 1 d . . . . .
C1 C 0.77359(17) 0.54435(17) 0.2214(2) 0.0211(7) Uani 1 1 d . . . . .
Si1 Si 0.68677(4) 0.47706(5) 0.31517(6) 0.0199(2) Uani 1 1 d . . . . .
N1 N 0.70996(13) 0.52415(13) 0.23206(19) 0.0176(6) Uani 1 1 d . . . . .
B1 B 0.65329(18) 0.53931(17) 0.1554(3) 0.0158(8) Uani 1 1 d . . . . .
B2 B 0.74053(18) 0.41944(18) 0.4745(3) 0.0179(8) Uani 1 1 d . . . . .
C2 C 0.80664(18) 0.59774(17) 0.2639(3) 0.0262(8) Uani 1 1 d . . . . .
H2 H 0.7895 0.6263 0.3012 0.031 Uiso 1 1 calc R U . . .
N2 N 0.63977(13) 0.51767(13) 0.06033(19) 0.0179(6) Uani 1 1 d . . . . .
C3 C 0.86930(19) 0.60058(19) 0.2405(3) 0.0336(10) Uani 1 1 d . . . . .
H3 H 0.9016 0.6310 0.2601 0.040 Uiso 1 1 calc R U . . .
N3 N 0.59697(13) 0.57555(13) 0.16194(19) 0.0168(6) Uani 1 1 d . . . . .
N4 N 0.75697(14) 0.45312(13) 0.39576(19) 0.0187(6) Uani 1 1 d . . . . .
C4 C 0.87532(18) 0.5503(2) 0.1833(3) 0.0348(10) Uani 1 1 d . . . . .
H4 H 0.9124 0.5414 0.1573 0.042 Uiso 1 1 calc R U . . .
C5 C 0.81624(18) 0.51480(18) 0.1706(2) 0.0255(8) Uani 1 1 d . . . . .
H5 H 0.8072 0.4785 0.1350 0.031 Uiso 1 1 calc R U . . .
N5 N 0.70386(13) 0.36371(13) 0.46868(19) 0.0184(6) Uani 1 1 d . . . . .
N6 N 0.75103(13) 0.43699(13) 0.57148(19) 0.0178(6) Uani 1 1 d . . . . .
C6 C 0.82518(15) 0.46772(15) 0.4006(2) 0.0177(7) Uani 1 1 d . . . . .
C7 C 0.86110(16) 0.51729(17) 0.4503(2) 0.0209(7) Uani 1 1 d . . . . .
H7 H 0.8446 0.5463 0.4876 0.025 Uiso 1 1 calc R U . . .
C8 C 0.92613(17) 0.51515(17) 0.4337(3) 0.0256(8) Uani 1 1 d . . . . .
H8 H 0.9604 0.5431 0.4574 0.031 Uiso 1 1 calc R U . . .
C9 C 0.93116(17) 0.46438(17) 0.3758(3) 0.0251(8) Uani 1 1 d . . . . .
H9 H 0.9693 0.4523 0.3546 0.030 Uiso 1 1 calc R U . . .
C10 C 0.86889(17) 0.43472(16) 0.3551(2) 0.0215(8) Uani 1 1 d . . . . .
H10 H 0.8582 0.3993 0.3177 0.026 Uiso 1 1 calc R U . . .
C11 C 0.57759(17) 0.53917(16) 0.0148(2) 0.0221(8) Uani 1 1 d . . . . .
H11 H 0.5567 0.5311 -0.0488 0.027 Uiso 1 1 calc R U . . .
C12 C 0.55232(17) 0.57277(16) 0.0747(2) 0.0222(8) Uani 1 1 d . . . . .
H12 H 0.5104 0.5919 0.0604 0.027 Uiso 1 1 calc R U . . .
C13 C 0.68136(16) 0.48779(16) 0.0069(2) 0.0180(7) Uani 1 1 d . . . . .
C14 C 0.71412(17) 0.52380(16) -0.0484(2) 0.0206(7) Uani 1 1 d . . . . .
C15 C 0.75128(18) 0.49479(18) -0.1046(2) 0.0260(8) Uani 1 1 d . . . . .
H15 H 0.7730 0.5181 -0.1437 0.031 Uiso 1 1 calc R U . . .
C16 C 0.75678(19) 0.43282(19) -0.1039(3) 0.0292(9) Uani 1 1 d . . . . .
H16 H 0.7816 0.4136 -0.1433 0.035 Uiso 1 1 calc R U . . .
C17 C 0.72633(18) 0.39788(18) -0.0461(2) 0.0253(8) Uani 1 1 d . . . . .
H17 H 0.7321 0.3552 -0.0448 0.030 Uiso 1 1 calc R U . . .
C18 C 0.68746(17) 0.42443(16) 0.0101(2) 0.0205(7) Uani 1 1 d . . . . .
C19 C 0.70904(19) 0.59228(17) -0.0478(3) 0.0278(8) Uani 1 1 d . . . . .
H19 H 0.6907 0.6041 0.0078 0.033 Uiso 1 1 calc R U . . .
C20 C 0.7761(2) 0.6234(2) -0.0379(3) 0.0455(12) Uani 1 1 d . . . . .
H20A H 0.8073 0.6061 0.0159 0.068 Uiso 1 1 calc R U . . .
H20B H 0.7713 0.6669 -0.0279 0.068 Uiso 1 1 calc R U . . .
H20C H 0.7925 0.6170 -0.0955 0.068 Uiso 1 1 calc R U . . .
C21 C 0.6625(3) 0.6154(2) -0.1354(3) 0.0514(13) Uani 1 1 d . . . . .
H21A H 0.6799 0.6052 -0.1909 0.077 Uiso 1 1 calc R U . . .
H21B H 0.6581 0.6594 -0.1312 0.077 Uiso 1 1 calc R U . . .
H21C H 0.6192 0.5964 -0.1408 0.077 Uiso 1 1 calc R U . . .
C22 C 0.65710(19) 0.38511(16) 0.0745(3) 0.0250(8) Uani 1 1 d . . . . .
H22 H 0.6267 0.4108 0.1025 0.030 Uiso 1 1 calc R U . . .
C23 C 0.7101(2) 0.36032(18) 0.1543(3) 0.0311(9) Uani 1 1 d . . . . .
H23A H 0.7394 0.3336 0.1284 0.047 Uiso 1 1 calc R U . . .
H23B H 0.6895 0.3374 0.1980 0.047 Uiso 1 1 calc R U . . .
H23C H 0.7356 0.3940 0.1879 0.047 Uiso 1 1 calc R U . . .
C24 C 0.6171(2) 0.33243(17) 0.0212(3) 0.0314(9) Uani 1 1 d . . . . .
H24A H 0.5852 0.3483 -0.0331 0.047 Uiso 1 1 calc R U . . .
H24B H 0.5937 0.3113 0.0634 0.047 Uiso 1 1 calc R U . . .
H24C H 0.6469 0.3041 -0.0006 0.047 Uiso 1 1 calc R U . . .
C25 C 0.58487(16) 0.61795(16) 0.2314(2) 0.0191(7) Uani 1 1 d . . . . .
C26 C 0.53904(16) 0.60374(16) 0.2861(2) 0.0198(7) Uani 1 1 d . . . . .
C27 C 0.52413(18) 0.64801(17) 0.3473(2) 0.0251(8) Uani 1 1 d . . . . .
H27 H 0.4925 0.6396 0.3840 0.030 Uiso 1 1 calc R U . . .
C28 C 0.55497(19) 0.70389(18) 0.3551(3) 0.0276(9) Uani 1 1 d . . . . .
H28 H 0.5446 0.7335 0.3971 0.033 Uiso 1 1 calc R U . . .
C29 C 0.60072(19) 0.71669(17) 0.3019(3) 0.0279(8) Uani 1 1 d . . . . .
H29 H 0.6215 0.7552 0.3079 0.033 Uiso 1 1 calc R U . . .
C30 C 0.61718(17) 0.67447(16) 0.2396(3) 0.0226(8) Uani 1 1 d . . . . .
C31 C 0.50430(17) 0.54340(17) 0.2807(3) 0.0239(8) Uani 1 1 d . . . . .
H31 H 0.5254 0.5155 0.2417 0.029 Uiso 1 1 calc R U . . .
C32 C 0.51148(18) 0.51500(18) 0.3789(3) 0.0286(9) Uani 1 1 d . . . . .
H32A H 0.5582 0.5123 0.4094 0.043 Uiso 1 1 calc R U . . .
H32B H 0.4922 0.4743 0.3727 0.043 Uiso 1 1 calc R U . . .
H32C H 0.4886 0.5402 0.4171 0.043 Uiso 1 1 calc R U . . .
C33 C 0.43124(19) 0.5491(2) 0.2330(3) 0.0328(9) Uani 1 1 d . . . . .
H33A H 0.4094 0.5763 0.2700 0.049 Uiso 1 1 calc R U . . .
H33B H 0.4105 0.5091 0.2291 0.049 Uiso 1 1 calc R U . . .
H33C H 0.4271 0.5656 0.1694 0.049 Uiso 1 1 calc R U . . .
C34 C 0.66681(18) 0.69067(17) 0.1803(3) 0.0261(8) Uani 1 1 d . . . . .
H34 H 0.6903 0.6525 0.1703 0.031 Uiso 1 1 calc R U . . .
C35 C 0.7190(2) 0.73625(18) 0.2279(3) 0.0373(10) Uani 1 1 d . . . . .
H35A H 0.6983 0.7758 0.2315 0.056 Uiso 1 1 calc R U . . .
H35B H 0.7531 0.7399 0.1910 0.056 Uiso 1 1 calc R U . . .
H35C H 0.7390 0.7222 0.2916 0.056 Uiso 1 1 calc R U . . .
C36 C 0.6322(2) 0.71417(18) 0.0829(3) 0.0320(9) Uani 1 1 d . . . . .
H36A H 0.6012 0.6835 0.0510 0.048 Uiso 1 1 calc R U . . .
H36B H 0.6651 0.7225 0.0454 0.048 Uiso 1 1 calc R U . . .
H36C H 0.6083 0.7515 0.0902 0.048 Uiso 1 1 calc R U . . .
C37 C 0.69211(17) 0.35116(17) 0.5585(2) 0.0229(8) Uani 1 1 d . . . . .
H37 H 0.6683 0.3173 0.5740 0.028 Uiso 1 1 calc R U . . .
C38 C 0.71981(17) 0.39449(16) 0.6190(2) 0.0226(8) Uani 1 1 d . . . . .
H38 H 0.7185 0.3962 0.6839 0.027 Uiso 1 1 calc R U . . .
C39 C 0.68995(17) 0.31737(16) 0.3979(2) 0.0194(7) Uani 1 1 d . . . . .
C40 C 0.74265(18) 0.28068(16) 0.3824(3) 0.0228(8) Uani 1 1 d . . . . .
C41 C 0.72712(19) 0.23293(16) 0.3187(3) 0.0245(8) Uani 1 1 d . . . . .
H41 H 0.7615 0.2083 0.3056 0.029 Uiso 1 1 calc R U . . .
C42 C 0.66245(19) 0.22061(17) 0.2739(2) 0.0250(8) Uani 1 1 d . . . . .
H42 H 0.6529 0.1870 0.2324 0.030 Uiso 1 1 calc R U . . .
C43 C 0.61211(18) 0.25697(16) 0.2897(2) 0.0227(8) Uani 1 1 d . . . . .
H43 H 0.5680 0.2479 0.2591 0.027 Uiso 1 1 calc R U . . .
C44 C 0.62463(17) 0.30697(16) 0.3498(2) 0.0194(7) Uani 1 1 d . . . . .
C45 C 0.81318(18) 0.29086(18) 0.4353(3) 0.0293(9) Uani 1 1 d . . . . .
H45 H 0.8191 0.3354 0.4460 0.035 Uiso 1 1 calc R U . . .
C46 C 0.8256(2) 0.2606(2) 0.5319(3) 0.0409(11) Uani 1 1 d . . . . .
H46A H 0.7930 0.2749 0.5666 0.061 Uiso 1 1 calc R U . . .
H46B H 0.8699 0.2709 0.5672 0.061 Uiso 1 1 calc R U . . .
H46C H 0.8219 0.2166 0.5241 0.061 Uiso 1 1 calc R U . . .
C47 C 0.8638(2) 0.2706(2) 0.3815(4) 0.0421(11) Uani 1 1 d . . . . .
H47A H 0.8653 0.2263 0.3803 0.063 Uiso 1 1 calc R U . . .
H47B H 0.9071 0.2864 0.4123 0.063 Uiso 1 1 calc R U . . .
H47C H 0.8518 0.2860 0.3168 0.063 Uiso 1 1 calc R U . . .
C48 C 0.56725(18) 0.34622(17) 0.3630(3) 0.0244(8) Uani 1 1 d . . . . .
H48 H 0.5854 0.3829 0.4000 0.029 Uiso 1 1 calc R U . . .
C49 C 0.52410(19) 0.31200(19) 0.4183(3) 0.0336(9) Uani 1 1 d . . . . .
H49A H 0.4874 0.3379 0.4262 0.050 Uiso 1 1 calc R U . . .
H49B H 0.5504 0.3008 0.4803 0.050 Uiso 1 1 calc R U . . .
H49C H 0.5067 0.2753 0.3838 0.050 Uiso 1 1 calc R U . . .
C50 C 0.52601(19) 0.36695(18) 0.2682(3) 0.0325(9) Uani 1 1 d . . . . .
H50A H 0.5538 0.3899 0.2341 0.049 Uiso 1 1 calc R U . . .
H50B H 0.4899 0.3927 0.2787 0.049 Uiso 1 1 calc R U . . .
H50C H 0.5079 0.3315 0.2309 0.049 Uiso 1 1 calc R U . . .
C51 C 0.78842(16) 0.48566(16) 0.6229(2) 0.0198(7) Uani 1 1 d . . . . .
C52 C 0.85025(17) 0.47264(18) 0.6811(2) 0.0248(8) Uani 1 1 d . . . . .
C53 C 0.88535(19) 0.5205(2) 0.7304(3) 0.0329(9) Uani 1 1 d . . . . .
H53 H 0.9274 0.5130 0.7697 0.039 Uiso 1 1 calc R U . . .
C54 C 0.8603(2) 0.5784(2) 0.7233(3) 0.0378(10) Uani 1 1 d . . . . .
H54 H 0.8850 0.6103 0.7581 0.045 Uiso 1 1 calc R U . . .
C55 C 0.79960(19) 0.59041(18) 0.6658(3) 0.0290(9) Uani 1 1 d . . . . .
H55 H 0.7830 0.6306 0.6615 0.035 Uiso 1 1 calc R U . . .
C56 C 0.76228(18) 0.54449(17) 0.6137(2) 0.0218(8) Uani 1 1 d . . . . .
C57 C 0.88035(18) 0.40946(18) 0.6864(3) 0.0306(9) Uani 1 1 d . . . . .
H57 H 0.8442 0.3798 0.6632 0.037 Uiso 1 1 calc R U . . .
C58 C 0.9146(2) 0.3915(3) 0.7872(3) 0.0514(14) Uani 1 1 d . . . . .
H58A H 0.9540 0.4165 0.8080 0.077 Uiso 1 1 calc R U . . .
H58B H 0.9273 0.3487 0.7883 0.077 Uiso 1 1 calc R U . . .
H58C H 0.8844 0.3978 0.8295 0.077 Uiso 1 1 calc R U . . .
C59 C 0.9305(2) 0.4043(2) 0.6243(3) 0.0394(10) Uani 1 1 d . . . . .
H59A H 0.9091 0.4135 0.5589 0.059 Uiso 1 1 calc R U . . .
H59B H 0.9483 0.3631 0.6282 0.059 Uiso 1 1 calc R U . . .
H59C H 0.9664 0.4332 0.6460 0.059 Uiso 1 1 calc R U . . .
C60 C 0.69651(17) 0.55964(17) 0.5496(3) 0.0240(8) Uani 1 1 d . . . . .
H60 H 0.6797 0.5219 0.5145 0.029 Uiso 1 1 calc R U . . .
C61 C 0.6454(2) 0.5794(2) 0.6049(3) 0.0384(10) Uani 1 1 d . . . . .
H61A H 0.6398 0.5474 0.6493 0.058 Uiso 1 1 calc R U . . .
H61B H 0.6032 0.5869 0.5611 0.058 Uiso 1 1 calc R U . . .
H61C H 0.6603 0.6166 0.6398 0.058 Uiso 1 1 calc R U . . .
C62 C 0.7035(2) 0.60779(19) 0.4766(3) 0.0341(9) Uani 1 1 d . . . . .
H62A H 0.7181 0.6460 0.5087 0.051 Uiso 1 1 calc R U . . .
H62B H 0.6609 0.6139 0.4331 0.051 Uiso 1 1 calc R U . . .
H62C H 0.7360 0.5943 0.4411 0.051 Uiso 1 1 calc R U . . .
C63 C 0.9032(4) 0.8189(3) -0.0042(6) 0.098(3) Uani 1 1 d . . . . .
H63 H 0.8963 0.8341 -0.0667 0.117 Uiso 1 1 calc R U . . .
C64 C 0.9558(4) 0.8337(4) 0.0657(6) 0.101(2) Uani 1 1 d . . . . .
H64 H 0.9835 0.8659 0.0546 0.121 Uiso 1 1 calc R U . . .
C65 C 0.9713(4) 0.8043(4) 0.1531(6) 0.103(3) Uani 1 1 d . . . . .
H65 H 1.0088 0.8151 0.2002 0.124 Uiso 1 1 calc R U . . .
C66 C 0.9297(5) 0.7595(4) 0.1665(7) 0.120(3) Uani 1 1 d . . . . .
H66 H 0.9361 0.7402 0.2261 0.144 Uiso 1 1 calc R U . . .
C67 C 0.8793(5) 0.7419(4) 0.0968(6) 0.156(5) Uani 1 1 d . . . . .
H67 H 0.8577 0.7042 0.0986 0.187 Uiso 1 1 calc R U . . .
C68 C 0.8620(4) 0.7798(4) 0.0266(7) 0.108(3) Uani 1 1 d . . . . .
H68 H 0.8170 0.7800 -0.0054 0.129 Uiso 1 1 calc R U . . .

loop_
_atom_site_aniso_label
_atom_site_aniso_U_11
_atom_site_aniso_U_22
_atom_site_aniso_U_33
_atom_site_aniso_U_23
_atom_site_aniso_U_13
_atom_site_aniso_U_12
Fe1 0.0170(3) 0.0223(3) 0.0171(3) 0.0047(2) 0.0030(2) -0.0013(2)
C1 0.0201(17) 0.026(2) 0.0168(17) 0.0046(15) 0.0038(14) -0.0014(14)
Si1 0.0188(4) 0.0234(5) 0.0175(5) 0.0026(4) 0.0038(4) -0.0009(4)
N1 0.0177(13) 0.0202(15) 0.0146(13) 0.0018(12) 0.0030(11) 0.0004(12)
B1 0.0178(17) 0.014(2) 0.0146(18) 0.0043(15) 0.0025(15) 0.0000(14)
B2 0.0181(18) 0.019(2) 0.0151(19) 0.0013(15) 0.0013(15) 0.0016(15)
C2 0.0271(19) 0.020(2) 0.028(2) 0.0094(16) -0.0011(16) 0.0008(15)
N2 0.0192(13) 0.0183(15) 0.0157(14) -0.0019(12) 0.0028(11) 0.0022(12)
C3 0.029(2) 0.032(2) 0.037(2) 0.0138(19) -0.0002(18) -0.0097(17)
N3 0.0183(13) 0.0179(15) 0.0136(14) -0.0037(12) 0.0016(11) 0.0014(11)
N4 0.0212(14) 0.0203(15) 0.0148(14) 0.0033(12) 0.0042(12) -0.0045(12)
C4 0.0209(18) 0.057(3) 0.028(2) 0.021(2) 0.0080(16) -0.0013(18)
C5 0.0279(18) 0.035(2) 0.0137(17) 0.0031(16) 0.0050(15) -0.0018(17)
N5 0.0214(14) 0.0203(16) 0.0141(14) 0.0013(12) 0.0052(12) -0.0041(12)
N6 0.0188(14) 0.0213(16) 0.0133(14) 0.0000(12) 0.0034(11) -0.0048(12)
C6 0.0152(15) 0.0214(19) 0.0161(16) 0.0043(14) 0.0023(13) -0.0003(13)
C7 0.0194(16) 0.0232(19) 0.0187(17) 0.0000(15) 0.0013(14) -0.0013(15)
C8 0.0203(17) 0.029(2) 0.0252(19) 0.0094(16) -0.0012(15) -0.0031(15)
C9 0.0204(17) 0.028(2) 0.0270(19) 0.0079(16) 0.0051(15) 0.0018(15)
C10 0.0242(17) 0.0179(19) 0.0228(18) 0.0039(15) 0.0058(15) 0.0007(14)
C11 0.0221(17) 0.024(2) 0.0162(17) -0.0015(14) -0.0039(14) 0.0038(14)
C12 0.0191(17) 0.025(2) 0.0199(18) -0.0047(15) -0.0021(14) 0.0053(14)
C13 0.0209(16) 0.0209(19) 0.0116(15) -0.0019(13) 0.0021(13) 0.0014(14)
C14 0.0257(17) 0.0190(19) 0.0160(16) 0.0022(15) 0.0022(14) -0.0016(15)
C15 0.031(2) 0.031(2) 0.0174(18) 0.0025(15) 0.0086(16) 0.0016(16)
C16 0.033(2) 0.036(2) 0.0209(19) -0.0024(17) 0.0109(16) 0.0068(17)
C17 0.0315(19) 0.024(2) 0.0217(19) -0.0047(16) 0.0076(16) 0.0035(16)
C18 0.0238(17) 0.020(2) 0.0165(17) -0.0011(14) 0.0031(14) -0.0010(14)
C19 0.041(2) 0.022(2) 0.0224(19) 0.0023(16) 0.0109(17) -0.0023(17)
C20 0.055(3) 0.036(3) 0.044(3) 0.005(2) 0.009(2) -0.014(2)
C21 0.069(3) 0.029(3) 0.047(3) 0.016(2) -0.006(3) -0.001(2)
C22 0.037(2) 0.0166(19) 0.0254(19) -0.0018(15) 0.0143(17) -0.0010(16)
C23 0.044(2) 0.029(2) 0.0211(19) 0.0013(17) 0.0094(18) -0.0047(18)
C24 0.037(2) 0.020(2) 0.036(2) 0.0010(17) 0.0052(18) -0.0062(17)
C25 0.0185(16) 0.0193(19) 0.0173(17) -0.0013(14) -0.0009(14) 0.0050(14)
C26 0.0184(16) 0.023(2) 0.0161(17) 0.0008(14) -0.0012(14) 0.0055(14)
C27 0.0287(19) 0.027(2) 0.0188(18) -0.0050(16) 0.0038(15) 0.0081(16)
C28 0.034(2) 0.026(2) 0.0207(19) -0.0056(16) 0.0022(16) 0.0092(16)
C29 0.034(2) 0.018(2) 0.030(2) -0.0025(16) 0.0026(17) 0.0039(16)
C30 0.0225(17) 0.0194(19) 0.0249(19) 0.0010(15) 0.0025(15) 0.0037(14)
C31 0.0244(18) 0.026(2) 0.0233(19) -0.0027(16) 0.0097(15) -0.0013(15)
C32 0.0277(19) 0.032(2) 0.026(2) -0.0014(17) 0.0072(16) 0.0002(17)
C33 0.028(2) 0.038(2) 0.030(2) -0.0043(18) 0.0019(17) -0.0042(17)
C34 0.0266(19) 0.019(2) 0.033(2) 0.0008(16) 0.0090(17) -0.0001(15)
C35 0.035(2) 0.022(2) 0.055(3) -0.002(2) 0.009(2) -0.0037(17)
C36 0.036(2) 0.028(2) 0.034(2) 0.0052(18) 0.0110(18) 0.0052(17)
C37 0.0274(18) 0.027(2) 0.0154(17) 0.0021(15) 0.0079(15) -0.0071(15)
C38 0.0252(18) 0.026(2) 0.0176(18) 0.0043(15) 0.0066(15) -0.0033(15)
C39 0.0287(18) 0.0169(18) 0.0143(17) 0.0010(14) 0.0081(15) -0.0024(14)
C40 0.0270(18) 0.022(2) 0.0212(18) 0.0069(15) 0.0080(15) 0.0016(15)
C41 0.035(2) 0.0167(19) 0.0262(19) 0.0045(15) 0.0165(17) 0.0030(15)
C42 0.040(2) 0.0183(19) 0.0192(18) -0.0010(15) 0.0116(16) -0.0038(16)
C43 0.0303(19) 0.0189(19) 0.0199(18) 0.0007(15) 0.0077(15) -0.0032(15)
C44 0.0249(17) 0.0185(19) 0.0152(16) -0.0018(14) 0.0051(14) -0.0044(14)
C45 0.030(2) 0.020(2) 0.039(2) 0.0010(17) 0.0085(18) -0.0019(16)
C46 0.040(2) 0.035(3) 0.040(3) 0.011(2) -0.007(2) -0.005(2)
C47 0.032(2) 0.031(2) 0.067(3) 0.002(2) 0.018(2) 0.0039(18)
C48 0.0249(18) 0.022(2) 0.028(2) -0.0061(16) 0.0076(16) -0.0007(15)
C49 0.030(2) 0.036(2) 0.037(2) -0.0073(19) 0.0129(18) -0.0005(17)
C50 0.031(2) 0.026(2) 0.037(2) -0.0070(18) -0.0002(18) -0.0002(17)
C51 0.0226(17) 0.023(2) 0.0141(16) -0.0035(14) 0.0059(14) -0.0072(15)
C52 0.0231(17) 0.031(2) 0.0192(18) 0.0046(16) 0.0027(15) -0.0068(16)
C53 0.0275(19) 0.042(3) 0.026(2) 0.0021(19) -0.0030(16) -0.0091(19)
C54 0.043(2) 0.036(3) 0.032(2) -0.0093(19) 0.0044(19) -0.022(2)
C55 0.038(2) 0.025(2) 0.024(2) -0.0029(16) 0.0070(17) -0.0061(17)
C56 0.0303(19) 0.0221(19) 0.0150(17) -0.0033(14) 0.0094(15) -0.0043(15)
C57 0.0251(19) 0.032(2) 0.031(2) 0.0120(18) -0.0027(17) -0.0064(16)
C58 0.045(3) 0.079(4) 0.034(3) 0.027(3) 0.016(2) 0.023(3)
C59 0.059(3) 0.040(3) 0.021(2) 0.0072(18) 0.012(2) 0.005(2)
C60 0.0244(18) 0.021(2) 0.027(2) -0.0060(16) 0.0062(16) 0.0003(15)
C61 0.033(2) 0.045(3) 0.041(3) -0.008(2) 0.0146(19) 0.0039(19)
C62 0.031(2) 0.036(2) 0.034(2) 0.0014(19) 0.0049(18) 0.0006(18)
C63 0.086(5) 0.058(4) 0.118(6) 0.033(4) -0.045(5) -0.025(4)
C64 0.102(6) 0.095(6) 0.102(6) 0.014(5) 0.012(5) 0.009(5)
C65 0.093(6) 0.103(6) 0.114(7) 0.015(5) 0.024(5) -0.011(5)
C66 0.125(7) 0.115(7) 0.127(8) 0.017(6) 0.042(6) -0.013(6)
C67 0.187(10) 0.123(8) 0.108(7) 0.055(6) -0.078(7) -0.100(7)
C68 0.084(5) 0.091(6) 0.144(8) -0.015(6) 0.015(5) 0.010(5)

loop_
_atom_type_symbol
_atom_type_description
_atom_type_scat_dispersion_real
_atom_type_scat_dispersion_imag
_atom_type_scat_source
C C 0.0181 0.0091 'International Tables Vol C Tables 4.2.6.8 and 6.1.1.4'
H H 0.0000 0.0000 'International Tables Vol C Tables 4.2.6.8 and 6.1.1.4'
B B 0.0090 0.0039 'International Tables Vol C Tables 4.2.6.8 and 6.1.1.4'
Fe Fe -1.1336 3.1974 'International Tables Vol C Tables 4.2.6.8 and 6.1.1.4'
N N 0.0311 0.0180 'International Tables Vol C Tables 4.2.6.8 and 6.1.1.4'
Si Si 0.2541 0.3302 'International Tables Vol C Tables 4.2.6.8 and 6.1.1.4'

loop_
_exptl_crystal_face_index_h
_exptl_crystal_face_index_k
_exptl_crystal_face_index_l
_exptl_crystal_face_perp_dist
2 -6 -5 0.1280
-3 -4 5 0.0980
1 2 -2 0.1660
-1 6 3 0.1480
1 0 0 0.0120
-1 0 0 0.0200

loop_
_geom_angle_atom_site_label_1
_geom_angle_atom_site_label_2
_geom_angle_atom_site_label_3
_geom_angle
_geom_angle_site_symmetry_1
_geom_angle_site_symmetry_3
_geom_angle_publ_flag
C1 Fe1 C2 41.57(15) . . ?
C1 Fe1 C3 69.45(15) . . ?
C1 Fe1 C4 69.37(14) . . ?
C1 Fe1 C5 41.47(14) . . ?
C1 Fe1 C6 100.53(13) . . ?
C1 Fe1 C7 118.43(14) . . ?
C1 Fe1 C8 157.35(15) . . ?
C1 Fe1 C9 156.05(15) . . ?
C1 Fe1 C10 117.41(15) . . ?
C2 Fe1 C3 40.66(15) . . ?
C2 Fe1 C4 68.39(17) . . ?
C2 Fe1 C7 105.07(15) . . ?
C2 Fe1 C8 124.18(16) . . ?
C2 Fe1 C9 162.32(15) . . ?
C4 Fe1 C3 40.36(17) . . ?
C4 Fe1 C7 160.91(16) . . ?
C4 Fe1 C8 126.98(15) . . ?
C4 Fe1 C9 111.58(16) . . ?
C5 Fe1 C2 69.51(16) . . ?
C5 Fe1 C3 69.28(16) . . ?
C5 Fe1 C4 41.39(15) . . ?
C5 Fe1 C7 155.09(14) . . ?
C5 Fe1 C8 161.16(15) . . ?
C5 Fe1 C9 123.00(16) . . ?
C5 Fe1 C10 104.43(16) . . ?
C6 Fe1 C2 117.77(14) . . ?
C6 Fe1 C3 156.02(16) . . ?
C6 Fe1 C4 157.78(16) . . ?
C6 Fe1 C5 118.24(14) . . ?
C6 Fe1 C7 41.29(14) . . ?
C6 Fe1 C8 69.21(13) . . ?
C6 Fe1 C9 69.43(14) . . ?
C6 Fe1 C10 41.55(13) . . ?
C7 Fe1 C3 123.23(17) . . ?
C7 Fe1 C9 68.96(14) . . ?
C8 Fe1 C3 111.51(16) . . ?
C8 Fe1 C7 40.89(13) . . ?
C8 Fe1 C9 40.70(15) . . ?
C9 Fe1 C3 127.78(15) . . ?
C10 Fe1 C2 154.23(14) . . ?
C10 Fe1 C3 162.38(16) . . ?
C10 Fe1 C4 124.37(17) . . ?
C10 Fe1 C7 69.42(15) . . ?
C10 Fe1 C8 68.92(15) . . ?
C10 Fe1 C9 41.00(14) . . ?
N1 C1 Fe1 124.0(2) . . ?
C2 C1 Fe1 70.0(2) . . ?
C2 C1 N1 125.2(3) . . ?
C5 C1 Fe1 69.8(2) . . ?
C5 C1 N1 127.1(3) . . ?
C5 C1 C2 107.7(3) . . ?
N1 Si1 N4 109.27(13) . . ?
C1 N1 Si1 131.3(2) . . ?
C1 N1 B1 116.9(3) . . ?
B1 N1 Si1 111.4(2) . . ?
N2 B1 N1 127.7(3) . . ?
N2 B1 N3 104.9(3) . . ?
N3 B1 N1 127.3(3) . . ?
N5 B2 N4 126.7(3) . . ?
N6 B2 N4 128.3(3) . . ?
N6 B2 N5 104.8(3) . . ?
Fe1 C2 H2 127.1 . . ?
C1 C2 Fe1 68.4(2) . . ?
C1 C2 H2 125.9 . . ?
C3 C2 Fe1 70.2(2) . . ?
C3 C2 C1 108.3(4) . . ?
C3 C2 H2 125.9 . . ?
B1 N2 C13 131.1(3) . . ?
C11 N2 B1 108.2(3) . . ?
C11 N2 C13 120.0(3) . . ?
Fe1 C3 H3 127.0 . . ?
C2 C3 Fe1 69.2(2) . . ?
C2 C3 H3 126.0 . . ?
C4 C3 Fe1 69.5(2) . . ?
C4 C3 C2 108.1(3) . . ?
C4 C3 H3 126.0 . . ?
B1 N3 C25 132.6(3) . . ?
C12 N3 B1 107.8(3) . . ?
C12 N3 C25 118.8(3) . . ?
B2 N4 Si1 112.0(2) . . ?
C6 N4 Si1 129.6(2) . . ?
C6 N4 B2 117.9(3) . . ?
Fe1 C4 H4 127.0 . . ?
C3 C4 Fe1 70.1(2) . . ?
C3 C4 H4 125.6 . . ?
C3 C4 C5 108.9(3) . . ?
C5 C4 Fe1 68.8(2) . . ?
C5 C4 H4 125.6 . . ?
Fe1 C5 H5 126.6 . . ?
C1 C5 Fe1 68.74(19) . . ?
C1 C5 C4 107.1(3) . . ?
C1 C5 H5 126.5 . . ?
C4 C5 Fe1 69.8(2) . . ?
C4 C5 H5 126.5 . . ?
C37 N5 B2 108.1(3) . . ?
C37 N5 C39 118.4(3) . . ?
C39 N5 B2 132.3(3) . . ?
B2 N6 C51 131.6(3) . . ?
C38 N6 B2 108.3(3) . . ?
C38 N6 C51 120.0(3) . . ?
N4 C6 Fe1 125.2(2) . . ?
C7 C6 Fe1 70.34(19) . . ?
C7 C6 N4 126.7(3) . . ?
C7 C6 C10 107.9(3) . . ?
C10 C6 Fe1 69.63(19) . . ?
C10 C6 N4 125.4(3) . . ?
Fe1 C7 H7 127.4 . . ?
C6 C7 Fe1 68.38(19) . . ?
C6 C7 H7 126.3 . . ?
C8 C7 Fe1 69.5(2) . . ?
C8 C7 C6 107.5(3) . . ?
C8 C7 H7 126.3 . . ?
Fe1 C8 H8 126.6 . . ?
C7 C8 Fe1 69.6(2) . . ?
C7 C8 H8 125.6 . . ?
C9 C8 Fe1 69.7(2) . . ?
C9 C8 C7 108.7(3) . . ?
C9 C8 H8 125.6 . . ?
Fe1 C9 H9 127.1 . . ?
C8 C9 Fe1 69.6(2) . . ?
C8 C9 H9 126.0 . . ?
C8 C9 C10 108.0(3) . . ?
C10 C9 Fe1 68.9(2) . . ?
C10 C9 H9 126.0 . . ?
Fe1 C10 H10 126.6 . . ?
C6 C10 Fe1 68.82(19) . . ?
C6 C10 H10 126.1 . . ?
C9 C10 Fe1 70.1(2) . . ?
C9 C10 C6 107.9(3) . . ?
C9 C10 H10 126.1 . . ?
N2 C11 H11 125.3 . . ?
C12 C11 N2 109.4(3) . . ?
C12 C11 H11 125.3 . . ?
N3 C12 H12 125.1 . . ?
C11 C12 N3 109.7(3) . . ?
C11 C12 H12 125.1 . . ?
C14 C13 N2 118.1(3) . . ?
C18 C13 N2 119.9(3) . . ?
C18 C13 C14 122.0(3) . . ?
C13 C14 C19 121.1(3) . . ?
C15 C14 C13 118.2(3) . . ?
C15 C14 C19 120.7(3) . . ?
C14 C15 H15 119.7 . . ?
C16 C15 C14 120.6(3) . . ?
C16 C15 H15 119.7 . . ?
C15 C16 H16 119.7 . . ?
C15 C16 C17 120.6(3) . . ?
C17 C16 H16 119.7 . . ?
C16 C17 H17 119.4 . . ?
C16 C17 C18 121.2(4) . . ?
C18 C17 H17 119.4 . . ?
C13 C18 C22 123.1(3) . . ?
C17 C18 C13 117.3(3) . . ?
C17 C18 C22 119.5(3) . . ?
C14 C19 H19 107.8 . . ?
C14 C19 C20 112.6(3) . . ?
C20 C19 H19 107.8 . . ?
C21 C19 C14 111.3(3) . . ?
C21 C19 H19 107.8 . . ?
C21 C19 C20 109.4(3) . . ?
C19 C20 H20A 109.5 . . ?
C19 C20 H20B 109.5 . . ?
C19 C20 H20C 109.5 . . ?
H20A C20 H20B 109.5 . . ?
H20A C20 H20C 109.5 . . ?
H20B C20 H20C 109.5 . . ?
C19 C21 H21A 109.5 . . ?
C19 C21 H21B 109.5 . . ?
C19 C21 H21C 109.5 . . ?
H21A C21 H21B 109.5 . . ?
H21A C21 H21C 109.5 . . ?
H21B C21 H21C 109.5 . . ?
C18 C22 H22 108.2 . . ?
C18 C22 C23 110.4(3) . . ?
C18 C22 C24 112.1(3) . . ?
C23 C22 H22 108.2 . . ?
C23 C22 C24 109.6(3) . . ?
C24 C22 H22 108.2 . . ?
C22 C23 H23A 109.5 . . ?
C22 C23 H23B 109.5 . . ?
C22 C23 H23C 109.5 . . ?
H23A C23 H23B 109.5 . . ?
H23A C23 H23C 109.5 . . ?
H23B C23 H23C 109.5 . . ?
C22 C24 H24A 109.5 . . ?
C22 C24 H24B 109.5 . . ?
C22 C24 H24C 109.5 . . ?
H24A C24 H24B 109.5 . . ?
H24A C24 H24C 109.5 . . ?
H24B C24 H24C 109.5 . . ?
C26 C25 N3 119.7(3) . . ?
C26 C25 C30 121.4(3) . . ?
C30 C25 N3 118.9(3) . . ?
C25 C26 C27 118.3(3) . . ?
C25 C26 C31 123.0(3) . . ?
C27 C26 C31 118.7(3) . . ?
C26 C27 H27 119.6 . . ?
C28 C27 C26 120.8(4) . . ?
C28 C27 H27 119.6 . . ?
C27 C28 H28 120.0 . . ?
C29 C28 C27 120.1(3) . . ?
C29 C28 H28 120.0 . . ?
C28 C29 H29 119.2 . . ?
C28 C29 C30 121.6(4) . . ?
C30 C29 H29 119.2 . . ?
C25 C30 C34 121.9(3) . . ?
C29 C30 C25 117.9(3) . . ?
C29 C30 C34 120.2(3) . . ?
C26 C31 H31 108.0 . . ?
C26 C31 C32 111.3(3) . . ?
C26 C31 C33 111.6(3) . . ?
C32 C31 H31 108.0 . . ?
C33 C31 H31 108.0 . . ?
C33 C31 C32 110.0(3) . . ?
C31 C32 H32A 109.5 . . ?
C31 C32 H32B 109.5 . . ?
C31 C32 H32C 109.5 . . ?
H32A C32 H32B 109.5 . . ?
H32A C32 H32C 109.5 . . ?
H32B C32 H32C 109.5 . . ?
C31 C33 H33A 109.5 . . ?
C31 C33 H33B 109.5 . . ?
C31 C33 H33C 109.5 . . ?
H33A C33 H33B 109.5 . . ?
H33A C33 H33C 109.5 . . ?
H33B C33 H33C 109.5 . . ?
C30 C34 H34 107.3 . . ?
C30 C34 C35 113.6(3) . . ?
C30 C34 C36 111.2(3) . . ?
C35 C34 H34 107.3 . . ?
C35 C34 C36 109.9(3) . . ?
C36 C34 H34 107.3 . . ?
C34 C35 H35A 109.5 . . ?
C34 C35 H35B 109.5 . . ?
C34 C35 H35C 109.5 . . ?
H35A C35 H35B 109.5 . . ?
H35A C35 H35C 109.5 . . ?
H35B C35 H35C 109.5 . . ?
C34 C36 H36A 109.5 . . ?
C34 C36 H36B 109.5 . . ?
C34 C36 H36C 109.5 . . ?
H36A C36 H36B 109.5 . . ?
H36A C36 H36C 109.5 . . ?
H36B C36 H36C 109.5 . . ?
N5 C37 H37 125.3 . . ?
C38 C37 N5 109.3(3) . . ?
C38 C37 H37 125.3 . . ?
N6 C38 H38 125.3 . . ?
C37 C38 N6 109.5(3) . . ?
C37 C38 H38 125.3 . . ?
C40 C39 N5 118.5(3) . . ?
C44 C39 N5 119.8(3) . . ?
C44 C39 C40 121.6(3) . . ?
C39 C40 C45 122.0(3) . . ?
C41 C40 C39 117.5(3) . . ?
C41 C40 C45 120.5(3) . . ?
C40 C41 H41 119.3 . . ?
C42 C41 C40 121.4(3) . . ?
C42 C41 H41 119.3 . . ?
C41 C42 H42 119.9 . . ?
C43 C42 C41 120.1(3) . . ?
C43 C42 H42 119.9 . . ?
C42 C43 H43 119.4 . . ?
C42 C43 C44 121.3(3) . . ?
C44 C43 H43 119.4 . . ?
C39 C44 C48 123.0(3) . . ?
C43 C44 C39 118.0(3) . . ?
C43 C44 C48 118.9(3) . . ?
C40 C45 H45 107.3 . . ?
C40 C45 C46 110.8(3) . . ?
C46 C45 H45 107.3 . . ?
C47 C45 C40 113.6(3) . . ?
C47 C45 H45 107.3 . . ?
C47 C45 C46 110.4(4) . . ?
C45 C46 H46A 109.5 . . ?
C45 C46 H46B 109.5 . . ?
C45 C46 H46C 109.5 . . ?
H46A C46 H46B 109.5 . . ?
H46A C46 H46C 109.5 . . ?
H46B C46 H46C 109.5 . . ?
C45 C47 H47A 109.5 . . ?
C45 C47 H47B 109.5 . . ?
C45 C47 H47C 109.5 . . ?
H47A C47 H47B 109.5 . . ?
H47A C47 H47C 109.5 . . ?
H47B C47 H47C 109.5 . . ?
C44 C48 H48 108.3 . . ?
C44 C48 C49 110.5(3) . . ?
C44 C48 C50 111.1(3) . . ?
C49 C48 H48 108.3 . . ?
C49 C48 C50 110.1(3) . . ?
C50 C48 H48 108.3 . . ?
C48 C49 H49A 109.5 . . ?
C48 C49 H49B 109.5 . . ?
C48 C49 H49C 109.5 . . ?
H49A C49 H49B 109.5 . . ?
H49A C49 H49C 109.5 . . ?
H49B C49 H49C 109.5 . . ?
C48 C50 H50A 109.5 . . ?
C48 C50 H50B 109.5 . . ?
C48 C50 H50C 109.5 . . ?
H50A C50 H50B 109.5 . . ?
H50A C50 H50C 109.5 . . ?
H50B C50 H50C 109.5 . . ?
C52 C51 N6 118.7(3) . . ?
C56 C51 N6 119.2(3) . . ?
C56 C51 C52 122.1(3) . . ?
C51 C52 C57 122.0(3) . . ?
C53 C52 C51 117.6(4) . . ?
C53 C52 C57 120.3(3) . . ?
C52 C53 H53 119.4 . . ?
C54 C53 C52 121.3(4) . . ?
C54 C53 H53 119.4 . . ?
C53 C54 H54 119.8 . . ?
C53 C54 C55 120.3(4) . . ?
C55 C54 H54 119.8 . . ?
C54 C55 H55 119.4 . . ?
C54 C55 C56 121.1(4) . . ?
C56 C55 H55 119.4 . . ?
C51 C56 C60 122.8(3) . . ?
C55 C56 C51 117.5(3) . . ?
C55 C56 C60 119.7(3) . . ?
C52 C57 H57 108.2 . . ?
C52 C57 C58 112.7(4) . . ?
C58 C57 H57 108.2 . . ?
C59 C57 C52 111.3(3) . . ?
C59 C57 H57 108.2 . . ?
C59 C57 C58 108.0(3) . . ?
C57 C58 H58A 109.5 . . ?
C57 C58 H58B 109.5 . . ?
C57 C58 H58C 109.5 . . ?
H58A C58 H58B 109.5 . . ?
H58A C58 H58C 109.5 . . ?
H58B C58 H58C 109.5 . . ?
C57 C59 H59A 109.5 . . ?
C57 C59 H59B 109.5 . . ?
C57 C59 H59C 109.5 . . ?
H59A C59 H59B 109.5 . . ?
H59A C59 H59C 109.5 . . ?
H59B C59 H59C 109.5 . . ?
C56 C60 H60 107.4 . . ?
C56 C60 C61 112.2(3) . . ?
C56 C60 C62 111.8(3) . . ?
C61 C60 H60 107.4 . . ?
C61 C60 C62 110.3(3) . . ?
C62 C60 H60 107.4 . . ?
C60 C61 H61A 109.5 . . ?
C60 C61 H61B 109.5 . . ?
C60 C61 H61C 109.5 . . ?
H61A C61 H61B 109.5 . . ?
H61A C61 H61C 109.5 . . ?
H61B C61 H61C 109.5 . . ?
C60 C62 H62A 109.5 . . ?
C60 C62 H62B 109.5 . . ?
C60 C62 H62C 109.5 . . ?
H62A C62 H62B 109.5 . . ?
H62A C62 H62C 109.5 . . ?
H62B C62 H62C 109.5 . . ?
C64 C63 H63 124.2 . . ?
C68 C63 H63 124.2 . . ?
C68 C63 C64 111.7(8) . . ?
C63 C64 H64 118.1 . . ?
C63 C64 C65 123.8(8) . . ?
C65 C64 H64 118.1 . . ?
C64 C65 H65 122.0 . . ?
C66 C65 C64 116.0(9) . . ?
C66 C65 H65 122.0 . . ?
C65 C66 H66 119.3 . . ?
C67 C66 C65 121.3(9) . . ?
C67 C66 H66 119.3 . . ?
C66 C67 H67 121.9 . . ?
C68 C67 C66 116.1(8) . . ?
C68 C67 H67 121.9 . . ?
C63 C68 H68 117.4 . . ?
C67 C68 C63 125.1(8) . . ?
C67 C68 H68 117.4 . . ?

loop_
_geom_bond_atom_site_label_1
_geom_bond_atom_site_label_2
_geom_bond_distance
_geom_bond_site_symmetry_2
_geom_bond_publ_flag
Fe1 C1 2.011(3) . ?
Fe1 C2 2.033(4) . ?
Fe1 C3 2.046(4) . ?
Fe1 C4 2.038(4) . ?
Fe1 C5 2.025(3) . ?
Fe1 C6 2.015(3) . ?
Fe1 C7 2.041(3) . ?
Fe1 C8 2.039(4) . ?
Fe1 C9 2.042(4) . ?
Fe1 C10 2.026(4) . ?
C1 N1 1.436(4) . ?
C1 C2 1.435(5) . ?
C1 C5 1.429(5) . ?
Si1 N1 1.739(3) . ?
Si1 N4 1.745(3) . ?
N1 B1 1.475(5) . ?
B1 N2 1.431(5) . ?
B1 N3 1.439(4) . ?
B2 N4 1.466(5) . ?
B2 N5 1.441(5) . ?
B2 N6 1.433(5) . ?
C2 H2 0.9500 . ?
C2 C3 1.417(5) . ?
N2 C11 1.402(4) . ?
N2 C13 1.441(4) . ?
C3 H3 0.9500 . ?
C3 C4 1.409(6) . ?
N3 C12 1.402(4) . ?
N3 C25 1.439(4) . ?
N4 C6 1.442(4) . ?
C4 H4 0.9500 . ?
C4 C5 1.436(5) . ?
C5 H5 0.9500 . ?
N5 C37 1.407(4) . ?
N5 C39 1.435(4) . ?
N6 C38 1.405(4) . ?
N6 C51 1.438(4) . ?
C6 C7 1.430(5) . ?
C6 C10 1.433(5) . ?
C7 H7 0.9500 . ?
C7 C8 1.425(5) . ?
C8 H8 0.9500 . ?
C8 C9 1.419(5) . ?
C9 H9 0.9500 . ?
C9 C10 1.424(5) . ?
C10 H10 0.9500 . ?
C11 H11 0.9500 . ?
C11 C12 1.335(5) . ?
C12 H12 0.9500 . ?
C13 C14 1.408(5) . ?
C13 C18 1.405(5) . ?
C14 C15 1.395(5) . ?
C14 C19 1.516(5) . ?
C15 H15 0.9500 . ?
C15 C16 1.373(5) . ?
C16 H16 0.9500 . ?
C16 C17 1.390(5) . ?
C17 H17 0.9500 . ?
C17 C18 1.396(5) . ?
C18 C22 1.511(5) . ?
C19 H19 1.0000 . ?
C19 C20 1.533(6) . ?
C19 C21 1.512(6) . ?
C20 H20A 0.9800 . ?
C20 H20B 0.9800 . ?
C20 H20C 0.9800 . ?
C21 H21A 0.9800 . ?
C21 H21B 0.9800 . ?
C21 H21C 0.9800 . ?
C22 H22 1.0000 . ?
C22 C23 1.520(5) . ?
C22 C24 1.538(5) . ?
C23 H23A 0.9800 . ?
C23 H23B 0.9800 . ?
C23 H23C 0.9800 . ?
C24 H24A 0.9800 . ?
C24 H24B 0.9800 . ?
C24 H24C 0.9800 . ?
C25 C26 1.402(5) . ?
C25 C30 1.410(5) . ?
C26 C27 1.401(5) . ?
C26 C31 1.510(5) . ?
C27 H27 0.9500 . ?
C27 C28 1.384(5) . ?
C28 H28 0.9500 . ?
C28 C29 1.379(5) . ?
C29 H29 0.9500 . ?
C29 C30 1.393(5) . ?
C30 C34 1.523(5) . ?
C31 H31 1.0000 . ?
C31 C32 1.536(5) . ?
C31 C33 1.533(5) . ?
C32 H32A 0.9800 . ?
C32 H32B 0.9800 . ?
C32 H32C 0.9800 . ?
C33 H33A 0.9800 . ?
C33 H33B 0.9800 . ?
C33 H33C 0.9800 . ?
C34 H34 1.0000 . ?
C34 C35 1.532(5) . ?
C34 C36 1.533(5) . ?
C35 H35A 0.9800 . ?
C35 H35B 0.9800 . ?
C35 H35C 0.9800 . ?
C36 H36A 0.9800 . ?
C36 H36B 0.9800 . ?
C36 H36C 0.9800 . ?
C37 H37 0.9500 . ?
C37 C38 1.342(5) . ?
C38 H38 0.9500 . ?
C39 C40 1.420(5) . ?
C39 C44 1.406(5) . ?
C40 C41 1.395(5) . ?
C40 C45 1.519(5) . ?
C41 H41 0.9500 . ?
C41 C42 1.389(5) . ?
C42 H42 0.9500 . ?
C42 C43 1.378(5) . ?
C43 H43 0.9500 . ?
C43 C44 1.397(5) . ?
C44 C48 1.520(5) . ?
C45 H45 1.0000 . ?
C45 C46 1.527(6) . ?
C45 C47 1.508(6) . ?
C46 H46A 0.9800 . ?
C46 H46B 0.9800 . ?
C46 H46C 0.9800 . ?
C47 H47A 0.9800 . ?
C47 H47B 0.9800 . ?
C47 H47C 0.9800 . ?
C48 H48 1.0000 . ?
C48 C49 1.528(5) . ?
C48 C50 1.528(5) . ?
C49 H49A 0.9800 . ?
C49 H49B 0.9800 . ?
C49 H49C 0.9800 . ?
C50 H50A 0.9800 . ?
C50 H50B 0.9800 . ?
C50 H50C 0.9800 . ?
C51 C52 1.408(5) . ?
C51 C56 1.403(5) . ?
C52 C53 1.392(5) . ?
C52 C57 1.524(6) . ?
C53 H53 0.9500 . ?
C53 C54 1.376(6) . ?
C54 H54 0.9500 . ?
C54 C55 1.382(6) . ?
C55 H55 0.9500 . ?
C55 C56 1.396(5) . ?
C56 C60 1.517(5) . ?
C57 H57 1.0000 . ?
C57 C58 1.536(5) . ?
C57 C59 1.524(6) . ?
C58 H58A 0.9800 . ?
C58 H58B 0.9800 . ?
C58 H58C 0.9800 . ?
C59 H59A 0.9800 . ?
C59 H59B 0.9800 . ?
C59 H59C 0.9800 . ?
C60 H60 1.0000 . ?
C60 C61 1.529(5) . ?
C60 C62 1.531(5) . ?
C61 H61A 0.9800 . ?
C61 H61B 0.9800 . ?
C61 H61C 0.9800 . ?
C62 H62A 0.9800 . ?
C62 H62B 0.9800 . ?
C62 H62C 0.9800 . ?
C63 H63 0.9500 . ?
C63 C64 1.362(10) . ?
C63 C68 1.359(10) . ?
C64 H64 0.9500 . ?
C64 C65 1.401(10) . ?
C65 H65 0.9500 . ?
C65 C66 1.356(11) . ?
C66 H66 0.9500 . ?
C66 C67 1.347(11) . ?
C67 H67 0.9500 . ?
C67 C68 1.309(11) . ?
C68 H68 0.9500 . ?

loop_
_geom_torsion_atom_site_label_1
_geom_torsion_atom_site_label_2
_geom_torsion_atom_site_label_3
_geom_torsion_atom_site_label_4
_geom_torsion
_geom_torsion_site_symmetry_1
_geom_torsion_site_symmetry_2
_geom_torsion_site_symmetry_3
_geom_torsion_site_symmetry_4
_geom_torsion_publ_flag
Fe1 C1 N1 Si1 -0.8(5) . . . . ?
Fe1 C1 N1 B1 -173.1(3) . . . . ?
Fe1 C1 C2 C3 59.0(3) . . . . ?
Fe1 C1 C5 C4 -59.5(2) . . . . ?
Fe1 C2 C3 C4 58.8(3) . . . . ?
Fe1 C3 C4 C5 58.1(3) . . . . ?
Fe1 C4 C5 C1 58.8(2) . . . . ?
Fe1 C6 C7 C8 -58.7(2) . . . . ?
Fe1 C6 C10 C9 59.4(2) . . . . ?
Fe1 C7 C8 C9 -59.0(2) . . . . ?
Fe1 C8 C9 C10 -58.3(2) . . . . ?
Fe1 C9 C10 C6 -58.6(2) . . . . ?
C1 N1 B1 N2 66.3(5) . . . . ?
C1 N1 B1 N3 -118.9(4) . . . . ?
C1 C2 C3 Fe1 -57.9(2) . . . . ?
C1 C2 C3 C4 0.8(4) . . . . ?
Si1 N1 B1 N2 -107.5(4) . . . . ?
Si1 N1 B1 N3 67.3(4) . . . . ?
Si1 N4 C6 Fe1 -1.0(5) . . . . ?
Si1 N4 C6 C7 89.7(4) . . . . ?
Si1 N4 C6 C10 -89.8(4) . . . . ?
N1 C1 C2 Fe1 118.2(3) . . . . ?
N1 C1 C2 C3 177.2(3) . . . . ?
N1 C1 C5 Fe1 -118.0(3) . . . . ?
N1 C1 C5 C4 -177.5(3) . . . . ?
N1 Si1 N4 B2 172.9(2) . . . . ?
N1 Si1 N4 C6 0.9(3) . . . . ?
N1 B1 N2 C11 174.3(3) . . . . ?
N1 B1 N2 C13 -15.7(6) . . . . ?
N1 B1 N3 C12 -173.9(3) . . . . ?
N1 B1 N3 C25 17.1(6) . . . . ?
B1 N2 C11 C12 0.5(4) . . . . ?
B1 N2 C13 C14 -93.1(4) . . . . ?
B1 N2 C13 C18 87.8(5) . . . . ?
B1 N3 C12 C11 -1.7(4) . . . . ?
B1 N3 C25 C26 -112.1(4) . . . . ?
B1 N3 C25 C30 71.1(5) . . . . ?
B2 N4 C6 Fe1 -172.5(3) . . . . ?
B2 N4 C6 C7 -81.8(4) . . . . ?
B2 N4 C6 C10 98.7(4) . . . . ?
B2 N5 C37 C38 -1.0(4) . . . . ?
B2 N5 C39 C40 68.2(5) . . . . ?
B2 N5 C39 C44 -115.5(4) . . . . ?
B2 N6 C38 C37 1.5(4) . . . . ?
B2 N6 C51 C52 -102.6(4) . . . . ?
B2 N6 C51 C56 77.6(5) . . . . ?
C2 C1 N1 Si1 -89.2(4) . . . . ?
C2 C1 N1 B1 98.5(4) . . . . ?
C2 C1 C5 Fe1 60.0(2) . . . . ?
C2 C1 C5 C4 0.5(4) . . . . ?
C2 C3 C4 Fe1 -58.6(3) . . . . ?
C2 C3 C4 C5 -0.5(4) . . . . ?
N2 B1 N3 C12 1.9(4) . . . . ?
N2 B1 N3 C25 -167.1(3) . . . . ?
N2 C11 C12 N3 0.7(4) . . . . ?
N2 C13 C14 C15 -176.2(3) . . . . ?
N2 C13 C14 C19 3.4(5) . . . . ?
N2 C13 C18 C17 177.5(3) . . . . ?
N2 C13 C18 C22 -5.8(5) . . . . ?
C3 C4 C5 Fe1 -58.9(3) . . . . ?
C3 C4 C5 C1 0.0(4) . . . . ?
N3 B1 N2 C11 -1.5(4) . . . . ?
N3 B1 N2 C13 168.5(3) . . . . ?
N3 C25 C26 C27 -174.6(3) . . . . ?
N3 C25 C26 C31 4.4(5) . . . . ?
N3 C25 C30 C29 174.9(3) . . . . ?
N3 C25 C30 C34 -2.9(5) . . . . ?
N4 Si1 N1 C1 0.0(4) . . . . ?
N4 Si1 N1 B1 172.7(2) . . . . ?
N4 B2 N5 C37 -172.6(3) . . . . ?
N4 B2 N5 C39 20.6(6) . . . . ?
N4 B2 N6 C38 172.3(3) . . . . ?
N4 B2 N6 C51 -11.1(6) . . . . ?
N4 C6 C7 Fe1 -119.9(3) . . . . ?
N4 C6 C7 C8 -178.5(3) . . . . ?
N4 C6 C10 Fe1 119.4(3) . . . . ?
N4 C6 C10 C9 178.9(3) . . . . ?
C5 C1 N1 Si1 88.5(4) . . . . ?
C5 C1 N1 B1 -83.8(4) . . . . ?
C5 C1 C2 Fe1 -59.9(2) . . . . ?
C5 C1 C2 C3 -0.8(4) . . . . ?
N5 B2 N4 Si1 61.0(4) . . . . ?
N5 B2 N4 C6 -126.0(4) . . . . ?
N5 B2 N6 C38 -2.0(4) . . . . ?
N5 B2 N6 C51 174.6(3) . . . . ?
N5 C37 C38 N6 -0.3(4) . . . . ?
N5 C39 C40 C41 175.0(3) . . . . ?
N5 C39 C40 C45 -2.7(5) . . . . ?
N5 C39 C44 C43 -172.5(3) . . . . ?
N5 C39 C44 C48 5.2(5) . . . . ?
N6 B2 N4 Si1 -112.1(4) . . . . ?
N6 B2 N4 C6 60.9(5) . . . . ?
N6 B2 N5 C37 1.9(4) . . . . ?
N6 B2 N5 C39 -165.0(3) . . . . ?
N6 C51 C52 C53 -179.7(3) . . . . ?
N6 C51 C52 C57 3.9(5) . . . . ?
N6 C51 C56 C55 179.1(3) . . . . ?
N6 C51 C56 C60 -1.6(5) . . . . ?
C6 C7 C8 Fe1 58.0(2) . . . . ?
C6 C7 C8 C9 -1.0(4) . . . . ?
C7 C6 C10 Fe1 -60.2(2) . . . . ?
C7 C6 C10 C9 -0.7(4) . . . . ?
C7 C8 C9 Fe1 58.9(2) . . . . ?
C7 C8 C9 C10 0.6(4) . . . . ?
C8 C9 C10 Fe1 58.7(2) . . . . ?
C8 C9 C10 C6 0.1(4) . . . . ?
C10 C6 C7 Fe1 59.7(2) . . . . ?
C10 C6 C7 C8 1.1(4) . . . . ?
C11 N2 C13 C14 75.9(4) . . . . ?
C11 N2 C13 C18 -103.1(4) . . . . ?
C12 N3 C25 C26 79.8(4) . . . . ?
C12 N3 C25 C30 -97.0(4) . . . . ?
C13 N2 C11 C12 -170.8(3) . . . . ?
C13 C14 C15 C16 -1.4(5) . . . . ?
C13 C14 C19 C20 133.5(4) . . . . ?
C13 C14 C19 C21 -103.3(4) . . . . ?
C13 C18 C22 C23 -107.7(4) . . . . ?
C13 C18 C22 C24 129.8(4) . . . . ?
C14 C13 C18 C17 -1.6(5) . . . . ?
C14 C13 C18 C22 175.2(3) . . . . ?
C14 C15 C16 C17 -1.1(6) . . . . ?
C15 C14 C19 C20 -46.8(5) . . . . ?
C15 C14 C19 C21 76.4(5) . . . . ?
C15 C16 C17 C18 2.4(6) . . . . ?
C16 C17 C18 C13 -1.1(5) . . . . ?
C16 C17 C18 C22 -177.9(3) . . . . ?
C17 C18 C22 C23 68.9(4) . . . . ?
C17 C18 C22 C24 -53.6(5) . . . . ?
C18 C13 C14 C15 2.8(5) . . . . ?
C18 C13 C14 C19 -177.5(3) . . . . ?
C19 C14 C15 C16 178.9(3) . . . . ?
C25 N3 C12 C11 169.1(3) . . . . ?
C25 C26 C27 C28 -1.3(5) . . . . ?
C25 C26 C31 C32 127.8(3) . . . . ?
C25 C26 C31 C33 -109.0(4) . . . . ?
C25 C30 C34 C35 -152.0(3) . . . . ?
C25 C30 C34 C36 83.5(4) . . . . ?
C26 C25 C30 C29 -1.9(5) . . . . ?
C26 C25 C30 C34 -179.7(3) . . . . ?
C26 C27 C28 C29 0.3(5) . . . . ?
C27 C26 C31 C32 -53.3(4) . . . . ?
C27 C26 C31 C33 69.9(4) . . . . ?
C27 C28 C29 C30 0.0(6) . . . . ?
C28 C29 C30 C25 0.8(5) . . . . ?
C28 C29 C30 C34 178.6(3) . . . . ?
C29 C30 C34 C35 30.3(5) . . . . ?
C29 C30 C34 C36 -94.2(4) . . . . ?
C30 C25 C26 C27 2.1(5) . . . . ?
C30 C25 C26 C31 -178.9(3) . . . . ?
C31 C26 C27 C28 179.7(3) . . . . ?
C37 N5 C39 C40 -97.6(4) . . . . ?
C37 N5 C39 C44 78.7(4) . . . . ?
C38 N6 C51 C52 73.7(4) . . . . ?
C38 N6 C51 C56 -106.1(4) . . . . ?
C39 N5 C37 C38 167.9(3) . . . . ?
C39 C40 C41 C42 -1.7(5) . . . . ?
C39 C40 C45 C46 82.7(4) . . . . ?
C39 C40 C45 C47 -152.4(3) . . . . ?
C39 C44 C48 C49 -108.0(4) . . . . ?
C39 C44 C48 C50 129.5(4) . . . . ?
C40 C39 C44 C43 3.7(5) . . . . ?
C40 C39 C44 C48 -178.6(3) . . . . ?
C40 C41 C42 C43 2.1(5) . . . . ?
C41 C40 C45 C46 -94.9(4) . . . . ?
C41 C40 C45 C47 30.0(5) . . . . ?
C41 C42 C43 C44 0.5(5) . . . . ?
C42 C43 C44 C39 -3.3(5) . . . . ?
C42 C43 C44 C48 178.8(3) . . . . ?
C43 C44 C48 C49 69.8(4) . . . . ?
C43 C44 C48 C50 -52.8(4) . . . . ?
C44 C39 C40 C41 -1.2(5) . . . . ?
C44 C39 C40 C45 -178.9(3) . . . . ?
C45 C40 C41 C42 176.0(3) . . . . ?
C51 N6 C38 C37 -175.6(3) . . . . ?
C51 C52 C53 C54 0.6(6) . . . . ?
C51 C52 C57 C58 -139.7(4) . . . . ?
C51 C52 C57 C59 98.7(4) . . . . ?
C51 C56 C60 C61 113.4(4) . . . . ?
C51 C56 C60 C62 -122.1(4) . . . . ?
C52 C51 C56 C55 -0.7(5) . . . . ?
C52 C51 C56 C60 178.5(3) . . . . ?
C52 C53 C54 C55 -0.7(6) . . . . ?
C53 C52 C57 C58 44.0(5) . . . . ?
C53 C52 C57 C59 -77.6(5) . . . . ?
C53 C54 C55 C56 0.0(6) . . . . ?
C54 C55 C56 C51 0.7(5) . . . . ?
C54 C55 C56 C60 -178.6(3) . . . . ?
C55 C56 C60 C61 -67.3(4) . . . . ?
C55 C56 C60 C62 57.2(4) . . . . ?
C56 C51 C52 C53 0.1(5) . . . . ?
C56 C51 C52 C57 -176.3(3) . . . . ?
C57 C52 C53 C54 177.1(4) . . . . ?
C63 C64 C65 C66 -1.2(13) . . . . ?
C64 C63 C68 C67 -26.1(14) . . . . ?
C64 C65 C66 C67 4.6(15) . . . . ?
C65 C66 C67 C68 -17.9(17) . . . . ?
C66 C67 C68 C63 30.5(17) . . . . ?
C68 C63 C64 C65 10.5(12) . . . . ?

loop_
_smtbx_masks_void_nr
_smtbx_masks_void_average_x
_smtbx_masks_void_average_y
_smtbx_masks_void_average_z
_smtbx_masks_void_volume
_smtbx_masks_void_count_electrons
_smtbx_masks_void_content
1 0.000 0.000 0.500 371.9 80.5 ?
2 0.000 0.500 0.000 371.9 80.5 ?
